data_2226484
loop_
_publ_author_name
Aziz-ur-Rehman
'Yasir, Ammar'
'Akkurt, Mehmet'
'Abbasi, Muhammad Athar'
'Jahangir, Muhammad'
'Khan, Islam Ullah'

_publ_section_title
;
 1-Chloromethyl-4-nitrobenzene
;
_journal_coeditor_code HB5491
_journal_issue 7
_journal_name_full 'Acta Crystallographica Section E'
_journal_page_first o1667
_journal_paper_doi 10.1107/S1600536810022191
_journal_volume 66
_journal_year 2010
_chemical_formula_iupac 'C7 H6 Cl N O2'
_chemical_formula_moiety 'C7 H6 Cl N O2'
_chemical_formula_sum 'C7 H6 Cl N O2'
_chemical_formula_weight 171.58
_chemical_name_systematic
;
1-Chloromethyl-4-nitrobenzene
;
_space_group_IT_number 19
_symmetry_cell_setting orthorhombic
_symmetry_space_group_name_Hall 'P 2ac 2ab'
_symmetry_space_group_name_H-M 'P 21 21 21'
_atom_sites_solution_hydrogens geom
_atom_sites_solution_primary direct
_atom_sites_solution_secondary difmap
_cell_angle_alpha 90
_cell_angle_beta 90
_cell_angle_gamma 90
_cell_formula_units_Z 4
_cell_length_a 4.74340(10)
_cell_length_b 6.4189(2)
_cell_length_c 24.9413(11)
_cell_measurement_reflns_used 1957
_cell_measurement_temperature 296(2)
_cell_measurement_theta_max 26.72
_cell_measurement_theta_min 3.27
_cell_volume 759.40(4)
_computing_cell_refinement 'SAINT (Bruker, 2007)'
_computing_data_collection 'APEX2 (Bruker, 2007)'
_computing_data_reduction 'SAINT (Bruker, 2007)'
_computing_molecular_graphics 'ORTEP-3 (Farrugia, 1997)'
_computing_publication_material 'WinGX (Farrugia, 1999), PARST (Nardelli, 1983) and PLATON (Spek, 2009)'
_computing_structure_refinement 'SHELXL97 (Sheldrick, 2008)'
_computing_structure_solution 'SHELXS97 (Sheldrick, 2008)'
_diffrn_ambient_temperature 296(2)
_diffrn_measured_fraction_theta_full 0.977
_diffrn_measured_fraction_theta_max 0.977
_diffrn_measurement_device_type 'Bruker APEXII CCD'
_diffrn_measurement_method '\f and \w scans'
_diffrn_radiation_monochromator graphite
_diffrn_radiation_source 'sealed tube'
_diffrn_radiation_type MoK\a
_diffrn_radiation_wavelength 0.71073
_diffrn_reflns_av_R_equivalents 0.0184
_diffrn_reflns_av_sigmaI/netI 0.0249
_diffrn_reflns_limit_h_max 6
_diffrn_reflns_limit_h_min -5
_diffrn_reflns_limit_k_max 5
_diffrn_reflns_limit_k_min -8
_diffrn_reflns_limit_l_max 17
_diffrn_reflns_limit_l_min -33
_diffrn_reflns_number 4389
_diffrn_reflns_reduction_process
;
;
_diffrn_reflns_theta_full 28.30
_diffrn_reflns_theta_max 28.30
_diffrn_reflns_theta_min 3.27
_diffrn_standards_number 0
_exptl_absorpt_coefficient_mu 0.446
_exptl_absorpt_correction_type none
_exptl_crystal_colour colourless
_exptl_crystal_density_diffrn 1.501
_exptl_crystal_density_method 'Not Measured'
_exptl_crystal_description needle
_exptl_crystal_F_000 352
_exptl_crystal_size_max 0.35
_exptl_crystal_size_mid 0.11
_exptl_crystal_size_min 0.10
_refine_diff_density_max 0.331
_refine_diff_density_min -0.337
_refine_ls_abs_structure_details 'Flack (1983), 662 Freidel pairs'
_refine_ls_abs_structure_Flack 0.02(11)
_refine_ls_extinction_method none
_refine_ls_goodness_of_fit_ref 1.041
_refine_ls_hydrogen_treatment constr
_refine_ls_matrix_type full
_refine_ls_number_parameters 100
_refine_ls_number_reflns 1816
_refine_ls_number_restraints 0
_refine_ls_restrained_S_all 1.041
_refine_ls_R_factor_all 0.0485
_refine_ls_R_factor_gt 0.0412
_refine_ls_shift/su_max 0.000
_refine_ls_shift/su_mean 0.000
_refine_ls_structure_factor_coef Fsqd
_refine_ls_weighting_details 'calc w=1/[\s^2^(Fo^2^)+(0.0490P)^2^+0.1709P] where P=(Fo^2^+2Fc^2^)/3'
_refine_ls_weighting_scheme calc
_refine_ls_wR_factor_gt 0.0982
_refine_ls_wR_factor_ref 0.1028
_reflns_number_gt 1586
_reflns_number_total 1816
_reflns_threshold_expression I>2\s(I)
_cod_data_source_file hb5491.cif
_cod_data_source_block I
_cod_database_code 2226484
_cod_database_fobs_code 2226484

loop_
_symmetry_equiv_pos_site_id
_symmetry_equiv_pos_as_xyz
1 x,y,z
2 1/2-x,-y,1/2+z
3 1/2+x,1/2-y,-z
4 -x,1/2+y,1/2-z

loop_
_atom_site_aniso_label
_atom_site_aniso_U_11
_atom_site_aniso_U_22
_atom_site_aniso_U_33
_atom_site_aniso_U_12
_atom_site_aniso_U_13
_atom_site_aniso_U_23
Cl1 0.0957(5) 0.0831(5) 0.0647(4) 0.0041(4) 0.0047(4) -0.0299(3)
O1 0.0677(11) 0.0514(9) 0.0671(10) 0.0222(8) -0.0024(8) 0.0041(8)
O2 0.0584(10) 0.0629(11) 0.0591(9) 0.0072(8) 0.0175(8) 0.0010(8)
N1 0.0412(8) 0.0450(9) 0.0440(8) 0.0046(8) -0.0047(7) -0.0051(7)
C1 0.0336(8) 0.0382(9) 0.0374(8) 0.0008(7) -0.0048(7) -0.0001(7)
C2 0.0446(10) 0.0451(11) 0.0366(9) 0.0024(9) 0.0012(7) 0.0076(8)
C3 0.0496(11) 0.0409(10) 0.0406(9) 0.0079(9) -0.0016(8) 0.0079(8)
C4 0.0362(9) 0.0460(10) 0.0357(8) 0.0024(9) -0.0033(7) -0.0008(7)
C5 0.0526(11) 0.0495(12) 0.0394(9) -0.0012(9) 0.0046(8) 0.0080(8)
C6 0.0500(11) 0.0405(10) 0.0471(10) 0.0015(9) 0.0001(9) 0.0084(8)
C7 0.0510(12) 0.0613(13) 0.0475(11) 0.0111(12) 0.0033(9) -0.0004(10)

loop_
_atom_site_type_symbol
_atom_site_label
_atom_site_fract_x
_atom_site_fract_y
_atom_site_fract_z
_atom_site_U_iso_or_equiv
_atom_site_thermal_displace_type
_atom_site_calc_flag
_atom_site_refinement_flags
_atom_site_occupancy
Cl Cl1 0.75015(18) 0.45250(12) 0.22343(3) 0.0812(3) Uani . . 1.000
O O1 1.4188(4) -0.3381(3) 0.07002(7) 0.0621(6) Uani . . 1.000
O O2 1.4761(4) -0.0854(3) 0.01453(7) 0.0601(6) Uani . . 1.000
N N1 1.3647(3) -0.1634(3) 0.05351(7) 0.0434(5) Uani . . 1.000
C C1 1.1532(4) -0.0398(3) 0.08269(7) 0.0364(5) Uani . . 1.000
C C2 1.0829(4) 0.1540(3) 0.06377(7) 0.0421(6) Uani . . 1.000
C C3 0.8901(4) 0.2704(3) 0.09215(8) 0.0437(6) Uani . . 1.000
C C4 0.7690(4) 0.1928(3) 0.13883(7) 0.0393(5) Uani . . 1.000
C C5 0.8402(5) -0.0046(3) 0.15629(8) 0.0472(6) Uani . . 1.000
C C6 1.0341(5) -0.1235(3) 0.12836(8) 0.0459(6) Uani . . 1.000
C C7 0.5663(5) 0.3213(4) 0.17034(8) 0.0533(7) Uani . . 1.000
H H2 1.16370 0.20560 0.03250 0.0510 Uiso calc R 1.000
H H3 0.84040 0.40230 0.08000 0.0520 Uiso calc R 1.000
H H5 0.75690 -0.05800 0.18710 0.0570 Uiso calc R 1.000
H H6 1.08280 -0.25630 0.14000 0.0550 Uiso calc R 1.000
H H7A 0.42040 0.23280 0.18530 0.0640 Uiso calc R 1.000
H H7B 0.47710 0.42290 0.14710 0.0640 Uiso calc R 1.000

loop_
_atom_type_symbol
_atom_type_description
_atom_type_scat_dispersion_real
_atom_type_scat_dispersion_imag
_atom_type_scat_source
O O 0.0106 0.0060 'International Tables Vol C Tables 4.2.6.8 and 6.1.1.4'
N N 0.0061 0.0033 'International Tables Vol C Tables 4.2.6.8 and 6.1.1.4'
Cl Cl 0.1484 0.1585 'International Tables Vol C Tables 4.2.6.8 and 6.1.1.4'
H H 0.0000 0.0000 'International Tables Vol C Tables 4.2.6.8 and 6.1.1.4'
C C 0.0033 0.0016 'International Tables Vol C Tables 4.2.6.8 and 6.1.1.4'

loop_
_geom_angle_atom_site_label_1
_geom_angle_atom_site_label_2
_geom_angle_atom_site_label_3
_geom_angle_site_symmetry_1
_geom_angle_site_symmetry_2
_geom_angle_site_symmetry_3
_geom_angle
_geom_angle_publ_flag
O1 N1 O2 . . . 123.83(19) no
O1 N1 C1 . . . 118.12(17) no
O2 N1 C1 . . . 118.05(18) no
N1 C1 C2 . . . 118.98(16) no
N1 C1 C6 . . . 118.51(17) no
C2 C1 C6 . . . 122.51(18) no
C1 C2 C3 . . . 118.48(17) no
C2 C3 C4 . . . 120.69(18) no
C3 C4 C5 . . . 119.43(18) no
C3 C4 C7 . . . 120.64(18) no
C5 C4 C7 . . . 119.93(18) no
C4 C5 C6 . . . 120.65(18) no
C1 C6 C5 . . . 118.22(18) no
Cl1 C7 C4 . . . 109.58(16) no
C1 C2 H2 . . . 121.00 no
C3 C2 H2 . . . 121.00 no
C2 C3 H3 . . . 120.00 no
C4 C3 H3 . . . 120.00 no
C4 C5 H5 . . . 120.00 no
C6 C5 H5 . . . 120.00 no
C1 C6 H6 . . . 121.00 no
C5 C6 H6 . . . 121.00 no
Cl1 C7 H7A . . . 110.00 no
Cl1 C7 H7B . . . 110.00 no
C4 C7 H7A . . . 110.00 no
C4 C7 H7B . . . 110.00 no
H7A C7 H7B . . . 108.00 no

loop_
_geom_bond_atom_site_label_1
_geom_bond_atom_site_label_2
_geom_bond_site_symmetry_1
_geom_bond_site_symmetry_2
_geom_bond_distance
_geom_bond_publ_flag
Cl1 C7 . . 1.795(2) no
O1 N1 . . 1.222(3) no
O2 N1 . . 1.215(2) no
N1 C1 . . 1.472(3) no
C1 C2 . . 1.372(3) no
C1 C6 . . 1.380(3) no
C2 C3 . . 1.377(3) no
C3 C4 . . 1.391(3) no
C4 C5 . . 1.382(3) no
C4 C7 . . 1.491(3) no
C5 C6 . . 1.383(3) no
C2 H2 . . 0.9300 no
C3 H3 . . 0.9300 no
C5 H5 . . 0.9300 no
C6 H6 . . 0.9300 no
C7 H7A . . 0.9700 no
C7 H7B . . 0.9700 no

loop_
_geom_hbond_atom_site_label_D
_geom_hbond_atom_site_label_H
_geom_hbond_atom_site_label_A
_geom_hbond_site_symmetry_A
_geom_hbond_distance_DH
_geom_hbond_distance_HA
_geom_hbond_distance_DA
_geom_hbond_angle_DHA
_geom_hbond_publ_flag
C7 H7B O1 1_465 0.97 2.48 3.396(3) 158 yes

loop_
_geom_torsion_atom_site_label_1
_geom_torsion_atom_site_label_2
_geom_torsion_atom_site_label_3
_geom_torsion_atom_site_label_4
_geom_torsion_site_symmetry_1
_geom_torsion_site_symmetry_2
_geom_torsion_site_symmetry_3
_geom_torsion_site_symmetry_4
_geom_torsion
_geom_torsion_publ_flag
O1 N1 C1 C2 . . . . -177.90(18) no
O1 N1 C1 C6 . . . . 2.4(3) no
O2 N1 C1 C2 . . . . 2.4(3) no
O2 N1 C1 C6 . . . . -177.28(19) no
N1 C1 C2 C3 . . . . -178.37(17) no
C6 C1 C2 C3 . . . . 1.3(3) no
N1 C1 C6 C5 . . . . 178.55(18) no
C2 C1 C6 C5 . . . . -1.1(3) no
C1 C2 C3 C4 . . . . -0.2(3) no
C2 C3 C4 C5 . . . . -1.0(3) no
C2 C3 C4 C7 . . . . 178.30(19) no
C3 C4 C5 C6 . . . . 1.2(3) no
C7 C4 C5 C6 . . . . -178.1(2) no
C3 C4 C7 Cl1 . . . . -95.5(2) no
C5 C4 C7 Cl1 . . . . 83.8(2) no
C4 C5 C6 C1 . . . . -0.2(3) no

loop_
_cod_related_entry_id
_cod_related_entry_database
_cod_related_entry_code
1 ChemSpider 7202
